data_7045557
loop_
_publ_author_name
'Zhu, Xiancui'
'Li, Yang'
'Guo, Dianjun'
'Wang, Shaowu'
'Wei, Yun'
'Zhou, Shuangliu'

_publ_section_title
;
 Versatile reactivities of rare-earth metal dialkyl complexes supported by
 a neutral pyrrolyl-functionalized \b-diketiminato ligand.
;
_journal_issue 11
_journal_name_full 'Dalton transactions (Cambridge, England : 2003)'
_journal_page_first 3947
_journal_page_last 3957
_journal_paper_doi 10.1039/c7dt04410k
_journal_volume 47
_journal_year 2018
_chemical_formula_sum 'C41 H56 Er N5'
_chemical_formula_weight 786.16
_space_group_crystal_system triclinic
_space_group_IT_number 2
_space_group_name_Hall '-P 1'
_space_group_name_H-M_alt 'P -1'
_symmetry_space_group_name_Hall '-P 1'
_symmetry_space_group_name_H-M 'P -1'
_atom_sites_solution_hydrogens geom
_audit_creation_method SHELXL-2016/6
_audit_update_record
;
2018-01-30 deposited with the CCDC.
2018-02-06 downloaded from the CCDC.
;
_cell_angle_alpha 72.7190(10)
_cell_angle_beta 85.7370(10)
_cell_angle_gamma 85.9280(10)
_cell_formula_units_Z 4
_cell_length_a 11.7631(9)
_cell_length_b 17.7324(13)
_cell_length_c 19.4789(15)
_cell_measurement_reflns_used 9894
_cell_measurement_temperature 293(2)
_cell_measurement_theta_max 27.19
_cell_measurement_theta_min 2.17
_cell_volume 3863.8(5)
_computing_cell_refinement 'Bruker SMART'
_computing_data_collection 'Bruker SMART'
_computing_data_reduction 'Bruker SAINT'
_computing_molecular_graphics 'Bruker SHELXTL'
_computing_publication_material 'Bruker SHELXTL'
_computing_structure_refinement 'SHELXL-2016/6 (Sheldrick, 2016)'
_computing_structure_solution 'Bruker SHELXTL'
_diffrn_ambient_temperature 293(2)
_diffrn_measured_fraction_theta_full 0.997
_diffrn_measured_fraction_theta_max 0.969
_diffrn_measurement_device_type 'CCD area detector'
_diffrn_measurement_method 'phi and omega scans'
_diffrn_radiation_type MoK\a
_diffrn_radiation_wavelength 0.71073
_diffrn_reflns_av_R_equivalents 0.0497
_diffrn_reflns_av_unetI/netI 0.0734
_diffrn_reflns_Laue_measured_fraction_full 0.997
_diffrn_reflns_Laue_measured_fraction_max 0.969
_diffrn_reflns_limit_h_max 15
_diffrn_reflns_limit_h_min -15
_diffrn_reflns_limit_k_max 23
_diffrn_reflns_limit_k_min -23
_diffrn_reflns_limit_l_max 24
_diffrn_reflns_limit_l_min -25
_diffrn_reflns_number 44410
_diffrn_reflns_point_group_measured_fraction_full 0.997
_diffrn_reflns_point_group_measured_fraction_max 0.969
_diffrn_reflns_theta_full 25.242
_diffrn_reflns_theta_max 27.545
_diffrn_reflns_theta_min 1.096
_exptl_absorpt_coefficient_mu 2.206
_exptl_absorpt_correction_T_max 0.6545
_exptl_absorpt_correction_T_min 0.6309
_exptl_absorpt_correction_type multi-scan
_exptl_crystal_colour pink
_exptl_crystal_density_diffrn 1.351
_exptl_crystal_description block
_exptl_crystal_F_000 1620
_exptl_crystal_size_max 0.230
_exptl_crystal_size_mid 0.220
_exptl_crystal_size_min 0.210
_exptl_transmission_factor_max 0.7452
_exptl_transmission_factor_min 0.4562
_refine_diff_density_max 1.353
_refine_diff_density_min -0.877
_refine_diff_density_rms 0.091
_refine_ls_extinction_method none
_refine_ls_goodness_of_fit_ref 0.988
_refine_ls_hydrogen_treatment constr
_refine_ls_matrix_type full
_refine_ls_number_parameters 871
_refine_ls_number_reflns 17289
_refine_ls_number_restraints 0
_refine_ls_restrained_S_all 0.988
_refine_ls_R_factor_all 0.0876
_refine_ls_R_factor_gt 0.0422
_refine_ls_shift/su_max 0.001
_refine_ls_shift/su_mean 0.000
_refine_ls_structure_factor_coef Fsqd
_refine_ls_weighting_details 'w=1/[\s^2^(Fo^2^)+(0.0288P)^2^+0.7377P] where P=(Fo^2^+2Fc^2^)/3'
_refine_ls_weighting_scheme calc
_refine_ls_wR_factor_gt 0.0699
_refine_ls_wR_factor_ref 0.0812
_reflns_Friedel_coverage 0.000
_reflns_number_gt 11164
_reflns_number_total 17289
_reflns_threshold_expression 'I > 2\s(I)'
_cod_data_source_file c7dt04410k2.cif
_cod_data_source_block 3c
_cod_depositor_comments
;
The following automatic conversions were performed:
data name '__computing_molecular_graphics' replaced with
'_computing_molecular_graphics'.

Automatic conversion script
Id: cif_correct_tags 4968 2017-02-21 14:55:21Z antanas 

 Adding full bibliography for 7045551--7045564.cif.
;
_cod_database_code 7045557
_shelx_shelxl_version_number 2016/6
_shelx_space_group_comment
;
The symmetry employed for this shelxl refinement is uniquely defined
by the following loop, which should always be used as a source of
symmetry information in preference to the above space-group names.
They are only intended as comments.
;
_shelx_estimated_absorpt_t_min 0.631
_shelx_estimated_absorpt_t_max 0.654

loop_
_space_group_symop_operation_xyz
'x, y, z'
'-x, -y, -z'

loop_
_atom_site_label
_atom_site_type_symbol
_atom_site_fract_x
_atom_site_fract_y
_atom_site_fract_z
_atom_site_U_iso_or_equiv
_atom_site_adp_type
_atom_site_occupancy
_atom_site_site_symmetry_order
_atom_site_calc_flag
_atom_site_refinement_flags_posn
_atom_site_refinement_flags_adp
C21 C 0.5424(4) 1.1306(3) 0.7820(3) 0.0553(14) Uani 1 1 d . .
C22 C 0.4525(5) 1.1763(3) 0.7494(3) 0.0699(16) Uani 1 1 d . .
H22 H 0.456862 1.220034 0.708745 0.084 Uiso 1 1 calc R U
C23 C 0.3531(5) 1.1461(4) 0.7875(4) 0.0700(17) Uani 1 1 d . .
H23 H 0.279325 1.166676 0.776905 0.084 Uiso 1 1 calc R U
C24 C 0.3810(4) 1.0817(4) 0.8424(3) 0.0605(15) Uani 1 1 d . .
C20 C 0.6667(4) 1.1389(3) 0.7627(3) 0.0713(17) Uani 1 1 d . .
H20A H 0.696907 1.095133 0.746355 0.107 Uiso 1 1 calc R U
H20B H 0.705255 1.139519 0.804286 0.107 Uiso 1 1 calc R U
H20C H 0.678102 1.187411 0.725125 0.107 Uiso 1 1 calc R U
C25 C 0.3092(5) 1.0267(4) 0.8976(3) 0.0827(19) Uani 1 1 d . .
H25A H 0.231515 1.047476 0.895850 0.124 Uiso 1 1 calc R U
H25B H 0.336088 1.020537 0.944423 0.124 Uiso 1 1 calc R U
H25C H 0.313304 0.976196 0.888524 0.124 Uiso 1 1 calc R U
C19 C 0.5657(4) 1.0091(3) 0.8865(3) 0.0544(13) Uani 1 1 d . .
H19A H 0.532910 0.999734 0.935351 0.065 Uiso 1 1 calc R U
H19B H 0.642160 1.026669 0.885630 0.065 Uiso 1 1 calc R U
C18 C 0.5749(4) 0.9311(3) 0.8687(2) 0.0498(13) Uani 1 1 d . .
H18A H 0.608787 0.890523 0.908024 0.060 Uiso 1 1 calc R U
H18B H 0.498850 0.915798 0.864152 0.060 Uiso 1 1 calc R U
C17 C 0.4630(4) 0.9590(3) 0.7369(3) 0.0502(13) Uani 1 1 d . .
H17A H 0.431584 0.913054 0.770769 0.075 Uiso 1 1 calc R U
H17B H 0.442628 0.962132 0.689297 0.075 Uiso 1 1 calc R U
H17C H 0.433278 1.005494 0.749030 0.075 Uiso 1 1 calc R U
C16 C 0.5928(4) 0.9529(3) 0.7396(2) 0.0385(10) Uani 1 1 d . .
C15 C 0.6516(4) 0.9703(3) 0.6726(2) 0.0439(12) Uani 1 1 d . .
H15 H 0.605132 0.979789 0.633976 0.053 Uiso 1 1 calc R U
C14 C 0.7677(4) 0.9760(3) 0.6531(2) 0.0415(11) Uani 1 1 d . .
C13 C 0.7941(4) 1.0165(3) 0.5735(2) 0.0599(15) Uani 1 1 d . .
H13A H 0.756653 1.068285 0.560296 0.090 Uiso 1 1 calc R U
H13B H 0.767292 0.985821 0.545444 0.090 Uiso 1 1 calc R U
H13C H 0.875060 1.021092 0.564545 0.090 Uiso 1 1 calc R U
C9 C 0.9686(3) 0.9565(3) 0.6692(2) 0.0356(10) Uani 1 1 d . .
C8 C 1.0208(4) 0.9018(3) 0.6350(2) 0.0351(10) Uani 1 1 d . .
C7 C 1.1359(4) 0.9092(3) 0.6129(2) 0.0435(12) Uani 1 1 d . .
H7 H 1.171526 0.874012 0.589958 0.052 Uiso 1 1 calc R U
C6 C 1.1980(4) 0.9662(3) 0.6236(3) 0.0501(13) Uani 1 1 d . .
H6 H 1.274950 0.969119 0.608753 0.060 Uiso 1 1 calc R U
C5 C 1.1463(4) 1.0193(3) 0.6566(3) 0.0510(13) Uani 1 1 d . .
H5 H 1.189198 1.058258 0.663588 0.061 Uiso 1 1 calc R U
C4 C 1.0303(4) 1.0164(3) 0.6800(2) 0.0422(11) Uani 1 1 d . .
C10 C 0.9578(4) 0.8383(3) 0.6183(2) 0.0459(12) Uani 1 1 d . .
H10 H 0.880206 0.837777 0.640603 0.055 Uiso 1 1 calc R U
C11 C 1.0165(4) 0.7569(3) 0.6481(3) 0.0613(15) Uani 1 1 d . .
H11A H 1.089240 0.754733 0.622708 0.092 Uiso 1 1 calc R U
H11B H 0.969895 0.717327 0.641951 0.092 Uiso 1 1 calc R U
H11C H 1.027434 0.747297 0.698383 0.092 Uiso 1 1 calc R U
C12 C 0.9500(5) 0.8537(4) 0.5374(3) 0.0772(18) Uani 1 1 d . .
H12A H 0.916202 0.905704 0.516841 0.116 Uiso 1 1 calc R U
H12B H 0.903813 0.815172 0.528903 0.116 Uiso 1 1 calc R U
H12C H 1.025194 0.849799 0.515438 0.116 Uiso 1 1 calc R U
C3 C 0.9761(4) 1.0786(3) 0.7115(3) 0.0516(13) Uani 1 1 d . .
H3 H 0.905484 1.057762 0.738052 0.062 Uiso 1 1 calc R U
C1 C 1.0483(5) 1.0991(4) 0.7643(3) 0.0810(19) Uani 1 1 d . .
H1A H 1.074198 1.051397 0.799092 0.121 Uiso 1 1 calc R U
H1B H 1.003265 1.131894 0.788482 0.121 Uiso 1 1 calc R U
H1C H 1.112889 1.127008 0.738735 0.121 Uiso 1 1 calc R U
C2 C 0.9424(6) 1.1535(3) 0.6523(3) 0.0829(19) Uani 1 1 d . .
H2A H 1.008715 1.172840 0.622137 0.124 Uiso 1 1 calc R U
H2B H 0.910320 1.193020 0.673680 0.124 Uiso 1 1 calc R U
H2C H 0.886913 1.141546 0.623754 0.124 Uiso 1 1 calc R U
C26 C 0.8629(4) 0.9656(3) 0.9038(3) 0.0497(12) Uani 1 1 d . .
H26A H 0.875480 1.020724 0.879042 0.060 Uiso 1 1 calc R U
H26B H 0.806589 0.960114 0.943740 0.060 Uiso 1 1 calc R U
C27 C 0.9635(4) 0.9181(3) 0.9213(2) 0.0439(11) Uani 1 1 d . .
C28 C 1.0126(4) 0.8919(3) 0.9881(2) 0.0500(13) Uani 1 1 d . .
H28 H 0.978077 0.907810 1.026429 0.060 Uiso 1 1 calc R U
C29 C 1.1090(5) 0.8440(3) 0.9988(3) 0.0578(14) Uani 1 1 d . .
C30 C 1.1599(4) 0.8220(3) 0.9397(3) 0.0559(14) Uani 1 1 d . .
H30 H 1.228281 0.791669 0.944553 0.067 Uiso 1 1 calc R U
C31 C 1.1096(4) 0.8451(3) 0.8746(3) 0.0481(12) Uani 1 1 d . .
C32 C 1.1607(5) 0.8154(4) 1.0708(3) 0.093(2) Uani 1 1 d . .
H32A H 1.240137 0.826423 1.065187 0.139 Uiso 1 1 calc R U
H32B H 1.152774 0.759504 1.090509 0.139 Uiso 1 1 calc R U
H32C H 1.122126 0.842181 1.102812 0.139 Uiso 1 1 calc R U
C33 C 1.1570(4) 0.8191(3) 0.8117(3) 0.0674(16) Uani 1 1 d . .
H33A H 1.098427 0.795820 0.794200 0.101 Uiso 1 1 calc R U
H33B H 1.219206 0.780884 0.826212 0.101 Uiso 1 1 calc R U
H33C H 1.183863 0.863988 0.774280 0.101 Uiso 1 1 calc R U
C41 C 0.8372(4) 0.7512(3) 0.8100(3) 0.0543(13) Uani 1 1 d . .
H41A H 0.765342 0.734727 0.799241 0.065 Uiso 1 1 calc R U
H41B H 0.899768 0.740051 0.778484 0.065 Uiso 1 1 calc R U
C39 C 0.8595(4) 0.7269(3) 0.8835(3) 0.0443(12) Uani 1 1 d . .
C38 C 0.9473(4) 0.6730(3) 0.9169(3) 0.0526(13) Uani 1 1 d . .
H38 H 0.995344 0.647932 0.889447 0.063 Uiso 1 1 calc R U
C37 C 0.9631(5) 0.6571(3) 0.9879(3) 0.0647(16) Uani 1 1 d . .
C36 C 0.8885(5) 0.6943(3) 1.0284(3) 0.0642(15) Uani 1 1 d . .
H36 H 0.894498 0.681511 1.077925 0.077 Uiso 1 1 calc R U
C35 C 0.8062(5) 0.7496(3) 0.9957(3) 0.0543(13) Uani 1 1 d . .
C40 C 1.0590(5) 0.6007(4) 1.0228(4) 0.094(2) Uani 1 1 d . .
H40A H 1.095422 0.575767 0.988805 0.141 Uiso 1 1 calc R U
H40B H 1.028737 0.561064 1.063953 0.141 Uiso 1 1 calc R U
H40C H 1.113787 0.629375 1.037751 0.141 Uiso 1 1 calc R U
C34 C 0.7271(5) 0.7927(4) 1.0347(3) 0.084(2) Uani 1 1 d . .
H34A H 0.739855 0.848245 1.017072 0.126 Uiso 1 1 calc R U
H34B H 0.740112 0.773991 1.085225 0.126 Uiso 1 1 calc R U
H34C H 0.649879 0.784103 1.027413 0.126 Uiso 1 1 calc R U
C65 C -0.0138(4) 0.4034(4) 0.6615(3) 0.0628(15) Uani 1 1 d . .
C64 C -0.0403(5) 0.3411(4) 0.7194(4) 0.0722(17) Uani 1 1 d . .
H64 H -0.110724 0.318347 0.730499 0.087 Uiso 1 1 calc R U
C63 C 0.0567(5) 0.3169(3) 0.7596(3) 0.0696(16) Uani 1 1 d . .
H63 H 0.061930 0.274981 0.801526 0.084 Uiso 1 1 calc R U
C62 C 0.1411(4) 0.3649(3) 0.7271(3) 0.0530(13) Uani 1 1 d . .
C66 C -0.0853(5) 0.4516(4) 0.6024(3) 0.097(2) Uani 1 1 d . .
H66A H -0.161255 0.432966 0.610264 0.146 Uiso 1 1 calc R U
H66B H -0.052775 0.446727 0.557109 0.146 Uiso 1 1 calc R U
H66C H -0.087948 0.506003 0.601700 0.146 Uiso 1 1 calc R U
C61 C 0.2612(4) 0.3638(3) 0.7477(3) 0.0647(15) Uani 1 1 d . .
H61A H 0.270743 0.409169 0.763631 0.097 Uiso 1 1 calc R U
H61B H 0.312698 0.365135 0.706775 0.097 Uiso 1 1 calc R U
H61C H 0.277374 0.316505 0.785895 0.097 Uiso 1 1 calc R U
C60 C 0.1604(4) 0.4826(3) 0.6163(2) 0.0552(14) Uani 1 1 d . .
H60A H 0.136259 0.489521 0.568155 0.066 Uiso 1 1 calc R U
H60B H 0.241055 0.466847 0.616602 0.066 Uiso 1 1 calc R U
C59 C 0.1444(4) 0.5618(3) 0.6324(3) 0.0538(14) Uani 1 1 d . .
H59A H 0.177391 0.602410 0.592212 0.065 Uiso 1 1 calc R U
H59B H 0.063430 0.575367 0.637023 0.065 Uiso 1 1 calc R U
C58 C 0.0071(4) 0.5363(3) 0.7646(3) 0.0512(13) Uani 1 1 d . .
H58A H -0.026316 0.580483 0.729081 0.077 Uiso 1 1 calc R U
H58B H -0.023682 0.536225 0.811648 0.077 Uiso 1 1 calc R U
H58C H -0.009810 0.488052 0.755569 0.077 Uiso 1 1 calc R U
C57 C 0.1358(4) 0.5429(3) 0.7606(3) 0.0413(11) Uani 1 1 d . .
C56 C 0.1834(4) 0.5250(3) 0.8277(2) 0.0454(12) Uani 1 1 d . .
H56 H 0.130152 0.515749 0.866626 0.054 Uiso 1 1 calc R U
C55 C 0.2973(4) 0.5186(3) 0.8466(2) 0.0432(11) Uani 1 1 d . .
C54 C 0.3152(4) 0.4756(3) 0.9249(2) 0.0649(16) Uani 1 1 d . .
H54A H 0.291211 0.422466 0.936012 0.097 Uiso 1 1 calc R U
H54B H 0.271109 0.502620 0.954772 0.097 Uiso 1 1 calc R U
H54C H 0.394608 0.474427 0.933777 0.097 Uiso 1 1 calc R U
C50 C 0.4964(4) 0.5388(3) 0.8294(2) 0.0368(10) Uani 1 1 d . .
C45 C 0.5768(4) 0.4801(3) 0.8183(2) 0.0450(12) Uani 1 1 d . .
C46 C 0.6873(4) 0.4775(3) 0.8422(3) 0.0556(14) Uani 1 1 d . .
H46 H 0.741087 0.438960 0.835313 0.067 Uiso 1 1 calc R U
C47 C 0.7169(4) 0.5309(3) 0.8755(3) 0.0521(13) Uani 1 1 d . .
H47 H 0.790904 0.529308 0.889900 0.063 Uiso 1 1 calc R U
C48 C 0.6377(4) 0.5864(3) 0.8874(2) 0.0452(12) Uani 1 1 d . .
H48 H 0.658237 0.621131 0.911379 0.054 Uiso 1 1 calc R U
C49 C 0.5269(4) 0.5925(3) 0.8646(2) 0.0387(11) Uani 1 1 d . .
C44 C 0.5453(4) 0.4169(3) 0.7858(3) 0.0557(13) Uani 1 1 d . .
H44 H 0.473540 0.434961 0.762093 0.067 Uiso 1 1 calc R U
C42 C 0.6339(5) 0.4022(4) 0.7294(3) 0.085(2) Uani 1 1 d . .
H42A H 0.656839 0.451894 0.697317 0.127 Uiso 1 1 calc R U
H42B H 0.601558 0.372351 0.702557 0.127 Uiso 1 1 calc R U
H42C H 0.699246 0.373031 0.752873 0.127 Uiso 1 1 calc R U
C43 C 0.5242(6) 0.3396(3) 0.8458(3) 0.090(2) Uani 1 1 d . .
H43A H 0.591670 0.322573 0.872316 0.134 Uiso 1 1 calc R U
H43B H 0.505922 0.299572 0.824899 0.134 Uiso 1 1 calc R U
H43C H 0.461806 0.348235 0.877730 0.134 Uiso 1 1 calc R U
C51 C 0.4458(4) 0.6562(3) 0.8807(2) 0.0453(12) Uani 1 1 d . .
H51 H 0.374355 0.656714 0.857681 0.054 Uiso 1 1 calc R U
C53 C 0.4188(5) 0.6392(3) 0.9621(3) 0.0800(19) Uani 1 1 d . .
H53A H 0.391431 0.586948 0.981466 0.120 Uiso 1 1 calc R U
H53B H 0.361419 0.677161 0.970535 0.120 Uiso 1 1 calc R U
H53C H 0.486812 0.642873 0.985028 0.120 Uiso 1 1 calc R U
C52 C 0.4928(4) 0.7380(3) 0.8523(3) 0.0609(14) Uani 1 1 d . .
H52A H 0.557735 0.740495 0.878458 0.091 Uiso 1 1 calc R U
H52B H 0.434958 0.776878 0.858308 0.091 Uiso 1 1 calc R U
H52C H 0.515396 0.748349 0.802088 0.091 Uiso 1 1 calc R U
C82 C 0.4475(4) 0.5388(3) 0.5901(3) 0.0536(13) Uani 1 1 d . .
H82A H 0.468048 0.483331 0.612309 0.064 Uiso 1 1 calc R U
H82B H 0.399437 0.545864 0.550016 0.064 Uiso 1 1 calc R U
C80 C 0.5403(4) 0.5887(3) 0.5748(3) 0.0449(11) Uani 1 1 d . .
C79 C 0.5956(4) 0.6227(3) 0.5068(3) 0.0551(14) Uani 1 1 d . .
H79 H 0.572045 0.611471 0.466596 0.066 Uiso 1 1 calc R U
C78 C 0.6818(5) 0.6711(3) 0.4991(3) 0.0569(14) Uani 1 1 d . .
C77 C 0.7163(4) 0.6867(3) 0.5604(3) 0.0595(14) Uani 1 1 d . .
H77 H 0.778612 0.717370 0.556703 0.071 Uiso 1 1 calc R U
C76 C 0.6592(4) 0.6571(3) 0.6261(3) 0.0523(13) Uani 1 1 d . .
C81 C 0.7421(5) 0.7088(4) 0.4261(3) 0.087(2) Uani 1 1 d . .
H81A H 0.706438 0.694334 0.389431 0.130 Uiso 1 1 calc R U
H81B H 0.820907 0.690515 0.427009 0.130 Uiso 1 1 calc R U
H81C H 0.736864 0.765282 0.416017 0.130 Uiso 1 1 calc R U
C75 C 0.6878(5) 0.6773(4) 0.6912(3) 0.0757(18) Uani 1 1 d . .
H75A H 0.623130 0.704556 0.707890 0.114 Uiso 1 1 calc R U
H75B H 0.751423 0.710801 0.679577 0.114 Uiso 1 1 calc R U
H75C H 0.707336 0.629744 0.728286 0.114 Uiso 1 1 calc R U
C74 C 0.3516(4) 0.7463(3) 0.6887(3) 0.0523(13) Uani 1 1 d . .
H74A H 0.274039 0.761821 0.701338 0.063 Uiso 1 1 calc R U
H74B H 0.405956 0.758396 0.718541 0.063 Uiso 1 1 calc R U
C72 C 0.3818(4) 0.7705(3) 0.6149(3) 0.0450(12) Uani 1 1 d . .
C71 C 0.4639(4) 0.8261(3) 0.5806(3) 0.0551(13) Uani 1 1 d . .
H71 H 0.501492 0.850910 0.607559 0.066 Uiso 1 1 calc R U
C70 C 0.4881(5) 0.8434(3) 0.5091(3) 0.0609(15) Uani 1 1 d . .
C69 C 0.4295(5) 0.8060(3) 0.4690(3) 0.0659(16) Uani 1 1 d . .
H69 H 0.441679 0.819555 0.419239 0.079 Uiso 1 1 calc R U
C68 C 0.3544(4) 0.7496(3) 0.5038(3) 0.0533(13) Uani 1 1 d . .
C73 C 0.5784(5) 0.9016(4) 0.4716(4) 0.091(2) Uani 1 1 d . .
H73A H 0.559497 0.951512 0.480530 0.136 Uiso 1 1 calc R U
H73B H 0.581181 0.908589 0.420704 0.136 Uiso 1 1 calc R U
H73C H 0.651525 0.881315 0.489912 0.136 Uiso 1 1 calc R U
C67 C 0.2930(5) 0.7058(4) 0.4645(3) 0.0800(19) Uani 1 1 d . .
H67A H 0.308943 0.727521 0.413581 0.120 Uiso 1 1 calc R U
H67B H 0.212338 0.710724 0.475300 0.120 Uiso 1 1 calc R U
H67C H 0.318146 0.650940 0.479188 0.120 Uiso 1 1 calc R U
Er1 Er 0.82943(2) 0.88496(2) 0.82246(2) 0.03568(6) Uani 1 1 d . .
Er2 Er 0.37620(2) 0.61271(2) 0.67668(2) 0.03785(6) Uani 1 1 d . .
N3 N 0.4988(3) 1.0721(2) 0.8397(2) 0.0495(10) Uani 1 1 d . .
N2 N 0.6443(3) 0.9353(2) 0.80124(19) 0.0386(9) Uani 1 1 d . .
N1 N 0.8509(3) 0.9490(2) 0.69803(17) 0.0328(8) Uani 1 1 d . .
N4 N 1.0126(3) 0.8918(2) 0.8652(2) 0.0464(10) Uani 1 1 d . .
N5 N 0.7924(3) 0.7684(2) 0.92322(19) 0.0433(9) Uani 1 1 d . .
N8 N 0.0983(3) 0.4189(2) 0.6663(2) 0.0509(10) Uani 1 1 d . .
N7 N 0.1977(3) 0.5611(2) 0.69886(19) 0.0415(9) Uani 1 1 d . .
N6 N 0.3854(3) 0.5458(2) 0.80047(18) 0.0370(9) Uani 1 1 d . .
N9 N 0.5707(3) 0.6097(2) 0.6338(2) 0.0456(10) Uani 1 1 d . .
N10 N 0.3322(3) 0.7296(2) 0.57631(19) 0.0439(9) Uani 1 1 d . .

loop_
_atom_site_aniso_label
_atom_site_aniso_U_11
_atom_site_aniso_U_22
_atom_site_aniso_U_33
_atom_site_aniso_U_23
_atom_site_aniso_U_13
_atom_site_aniso_U_12
C21 0.050(3) 0.057(4) 0.069(4) -0.035(3) -0.011(3) 0.008(3)
C22 0.068(4) 0.057(4) 0.085(4) -0.022(3) -0.018(3) 0.012(3)
C23 0.046(3) 0.066(4) 0.110(5) -0.045(4) -0.023(3) 0.020(3)
C24 0.046(3) 0.067(4) 0.081(4) -0.043(3) -0.002(3) 0.005(3)
C20 0.062(4) 0.065(4) 0.087(4) -0.023(3) 0.003(3) -0.010(3)
C25 0.055(4) 0.103(5) 0.097(5) -0.046(4) 0.009(3) 0.005(4)
C19 0.047(3) 0.078(4) 0.040(3) -0.023(3) -0.002(2) 0.008(3)
C18 0.047(3) 0.059(3) 0.035(3) -0.004(2) 0.002(2) 0.008(2)
C17 0.038(3) 0.063(3) 0.049(3) -0.016(3) -0.005(2) 0.000(2)
C16 0.033(2) 0.037(3) 0.048(3) -0.016(2) -0.005(2) 0.000(2)
C15 0.034(3) 0.061(3) 0.040(3) -0.018(2) -0.010(2) 0.001(2)
C14 0.043(3) 0.047(3) 0.035(3) -0.012(2) -0.004(2) -0.003(2)
C13 0.051(3) 0.086(4) 0.034(3) -0.004(3) -0.004(2) 0.002(3)
C9 0.032(2) 0.039(3) 0.029(2) 0.000(2) -0.0006(18) -0.003(2)
C8 0.036(2) 0.038(3) 0.029(2) -0.006(2) -0.0024(18) -0.004(2)
C7 0.038(3) 0.050(3) 0.038(3) -0.008(2) 0.003(2) 0.001(2)
C6 0.034(3) 0.060(3) 0.050(3) -0.005(3) 0.001(2) -0.008(2)
C5 0.041(3) 0.056(3) 0.056(3) -0.012(3) -0.006(2) -0.018(2)
C4 0.041(3) 0.047(3) 0.037(3) -0.008(2) -0.003(2) -0.009(2)
C10 0.049(3) 0.047(3) 0.043(3) -0.015(2) 0.006(2) -0.009(2)
C11 0.060(3) 0.047(3) 0.073(4) -0.014(3) 0.011(3) -0.008(3)
C12 0.103(5) 0.082(4) 0.056(4) -0.026(3) -0.014(3) -0.033(4)
C3 0.054(3) 0.049(3) 0.058(3) -0.021(3) -0.006(3) -0.009(3)
C1 0.089(5) 0.088(5) 0.085(4) -0.048(4) -0.005(4) -0.027(4)
C2 0.115(5) 0.052(4) 0.079(4) -0.018(3) 0.001(4) 0.007(4)
C26 0.050(3) 0.050(3) 0.054(3) -0.024(3) -0.004(2) 0.004(2)
C27 0.049(3) 0.042(3) 0.041(3) -0.012(2) -0.008(2) -0.001(2)
C28 0.055(3) 0.062(3) 0.039(3) -0.023(3) -0.005(2) -0.004(3)
C29 0.058(3) 0.066(4) 0.052(3) -0.020(3) -0.020(3) 0.004(3)
C30 0.042(3) 0.068(4) 0.057(3) -0.018(3) -0.013(2) 0.010(3)
C31 0.039(3) 0.057(3) 0.049(3) -0.017(3) -0.004(2) -0.001(2)
C32 0.106(5) 0.119(6) 0.055(4) -0.028(4) -0.043(4) 0.034(4)
C33 0.054(3) 0.088(4) 0.059(3) -0.025(3) -0.006(3) 0.019(3)
C41 0.064(3) 0.057(3) 0.046(3) -0.019(3) 0.001(3) -0.017(3)
C39 0.050(3) 0.031(3) 0.051(3) -0.010(2) -0.004(2) -0.003(2)
C38 0.059(3) 0.036(3) 0.057(3) -0.008(2) -0.001(3) 0.003(2)
C37 0.060(4) 0.049(3) 0.072(4) 0.003(3) -0.009(3) -0.002(3)
C36 0.088(4) 0.055(4) 0.039(3) 0.004(3) -0.008(3) -0.010(3)
C35 0.076(4) 0.045(3) 0.037(3) -0.004(2) 0.002(3) -0.008(3)
C40 0.075(4) 0.074(5) 0.106(5) 0.015(4) -0.026(4) 0.015(3)
C34 0.123(6) 0.076(4) 0.040(3) -0.005(3) 0.011(3) 0.019(4)
C65 0.046(3) 0.077(4) 0.072(4) -0.030(3) -0.006(3) -0.014(3)
C64 0.057(4) 0.068(4) 0.098(5) -0.034(4) 0.007(3) -0.019(3)
C63 0.078(4) 0.051(4) 0.077(4) -0.015(3) 0.006(3) -0.016(3)
C62 0.061(3) 0.041(3) 0.064(4) -0.024(3) -0.007(3) 0.000(3)
C66 0.066(4) 0.142(7) 0.088(5) -0.029(5) -0.017(4) -0.034(4)
C61 0.071(4) 0.051(3) 0.073(4) -0.019(3) -0.019(3) 0.003(3)
C60 0.052(3) 0.076(4) 0.037(3) -0.014(3) -0.004(2) -0.016(3)
C59 0.047(3) 0.058(3) 0.047(3) 0.003(3) -0.008(2) -0.013(3)
C58 0.035(3) 0.059(3) 0.055(3) -0.012(3) 0.000(2) -0.007(2)
C57 0.036(3) 0.031(3) 0.056(3) -0.011(2) -0.004(2) -0.002(2)
C56 0.038(3) 0.056(3) 0.042(3) -0.015(2) 0.005(2) -0.006(2)
C55 0.045(3) 0.046(3) 0.039(3) -0.013(2) -0.003(2) -0.001(2)
C54 0.053(3) 0.088(4) 0.042(3) 0.001(3) -0.003(2) -0.017(3)
C50 0.034(2) 0.038(3) 0.032(2) -0.001(2) -0.0012(19) -0.003(2)
C45 0.041(3) 0.050(3) 0.041(3) -0.009(2) -0.002(2) -0.003(2)
C46 0.039(3) 0.062(4) 0.056(3) -0.008(3) -0.003(2) 0.014(3)
C47 0.037(3) 0.064(4) 0.051(3) -0.008(3) -0.007(2) 0.001(3)
C48 0.047(3) 0.052(3) 0.035(3) -0.008(2) -0.008(2) -0.006(2)
C49 0.038(3) 0.042(3) 0.033(2) -0.005(2) -0.003(2) -0.003(2)
C44 0.052(3) 0.054(3) 0.063(3) -0.022(3) -0.012(3) 0.012(3)
C42 0.081(4) 0.093(5) 0.093(5) -0.054(4) -0.001(4) 0.021(4)
C43 0.119(6) 0.061(4) 0.090(5) -0.019(4) -0.022(4) -0.012(4)
C51 0.048(3) 0.044(3) 0.045(3) -0.012(2) -0.014(2) 0.001(2)
C53 0.100(5) 0.071(4) 0.062(4) -0.019(3) 0.016(3) 0.017(4)
C52 0.062(4) 0.049(3) 0.073(4) -0.021(3) -0.015(3) 0.007(3)
C82 0.054(3) 0.049(3) 0.065(3) -0.027(3) -0.006(3) -0.007(3)
C80 0.046(3) 0.043(3) 0.048(3) -0.019(2) 0.000(2) 0.002(2)
C79 0.063(3) 0.060(4) 0.047(3) -0.026(3) 0.009(3) -0.006(3)
C78 0.063(4) 0.062(4) 0.049(3) -0.024(3) 0.015(3) -0.008(3)
C77 0.047(3) 0.068(4) 0.065(4) -0.023(3) 0.014(3) -0.017(3)
C76 0.040(3) 0.062(4) 0.054(3) -0.015(3) -0.001(2) -0.007(3)
C81 0.101(5) 0.101(5) 0.060(4) -0.030(4) 0.036(4) -0.036(4)
C75 0.064(4) 0.113(5) 0.059(4) -0.032(4) 0.000(3) -0.040(4)
C74 0.059(3) 0.054(3) 0.045(3) -0.018(3) -0.005(2) 0.004(3)
C72 0.049(3) 0.029(3) 0.053(3) -0.007(2) -0.002(2) 0.001(2)
C71 0.060(3) 0.042(3) 0.060(3) -0.008(3) -0.011(3) -0.002(3)
C70 0.056(3) 0.041(3) 0.077(4) -0.003(3) -0.004(3) 0.000(3)
C69 0.075(4) 0.065(4) 0.042(3) 0.006(3) 0.007(3) 0.002(3)
C68 0.067(4) 0.053(3) 0.034(3) -0.005(2) -0.009(2) 0.005(3)
C73 0.077(4) 0.070(4) 0.103(5) 0.010(4) 0.014(4) -0.019(4)
C67 0.107(5) 0.084(5) 0.044(3) -0.005(3) -0.019(3) -0.016(4)
Er1 0.03533(12) 0.03990(13) 0.03091(12) -0.00923(10) -0.00533(9) 0.00270(9)
Er2 0.03718(13) 0.03968(14) 0.03549(13) -0.00868(10) 0.00044(9) -0.00676(10)
N3 0.041(2) 0.058(3) 0.056(3) -0.027(2) -0.008(2) 0.009(2)
N2 0.037(2) 0.041(2) 0.036(2) -0.0095(17) -0.0020(17) 0.0018(17)
N1 0.0301(19) 0.037(2) 0.0320(19) -0.0105(16) -0.0023(15) -0.0035(16)
N4 0.038(2) 0.052(3) 0.047(2) -0.012(2) -0.0066(18) -0.0019(19)
N5 0.046(2) 0.043(2) 0.040(2) -0.0111(18) -0.0002(18) -0.0071(18)
N8 0.050(3) 0.056(3) 0.052(3) -0.023(2) -0.001(2) -0.012(2)
N7 0.043(2) 0.039(2) 0.039(2) -0.0044(18) -0.0006(18) -0.0052(18)
N6 0.033(2) 0.040(2) 0.037(2) -0.0084(17) -0.0054(16) 0.0002(17)
N9 0.037(2) 0.053(3) 0.044(2) -0.010(2) 0.0001(18) -0.0033(19)
N10 0.045(2) 0.046(2) 0.038(2) -0.0061(18) -0.0043(18) -0.0037(19)

loop_
_atom_type_symbol
_atom_type_description
_atom_type_scat_dispersion_real
_atom_type_scat_dispersion_imag
_atom_type_scat_source
C C 0.0033 0.0016 'International Tables Vol C Tables 4.2.6.8 and 6.1.1.4'
H H 0.0000 0.0000 'International Tables Vol C Tables 4.2.6.8 and 6.1.1.4'
N N 0.0061 0.0033 'International Tables Vol C Tables 4.2.6.8 and 6.1.1.4'
Er Er -0.2586 4.9576 'International Tables Vol C Tables 4.2.6.8 and 6.1.1.4'

loop_
_geom_angle_atom_site_label_1
_geom_angle_atom_site_label_2
_geom_angle_atom_site_label_3
_geom_angle
C22 C21 N3 107.5(5)
C22 C21 C20 129.0(6)
N3 C21 C20 123.6(5)
C21 C22 C23 107.9(6)
C21 C22 H22 126.1
C23 C22 H22 126.1
C24 C23 C22 108.8(5)
C24 C23 H23 125.6
C22 C23 H23 125.6
C23 C24 N3 107.1(5)
C23 C24 C25 131.2(5)
N3 C24 C25 121.6(5)
C21 C20 H20A 109.5
C21 C20 H20B 109.5
H20A C20 H20B 109.5
C21 C20 H20C 109.5
H20A C20 H20C 109.5
H20B C20 H20C 109.5
C24 C25 H25A 109.5
C24 C25 H25B 109.5
H25A C25 H25B 109.5
C24 C25 H25C 109.5
H25A C25 H25C 109.5
H25B C25 H25C 109.5
N3 C19 C18 115.9(4)
N3 C19 H19A 108.3
C18 C19 H19A 108.3
N3 C19 H19B 108.3
C18 C19 H19B 108.3
H19A C19 H19B 107.4
N2 C18 C19 112.6(4)
N2 C18 H18A 109.1
C19 C18 H18A 109.1
N2 C18 H18B 109.1
C19 C18 H18B 109.1
H18A C18 H18B 107.8
C16 C17 H17A 109.5
C16 C17 H17B 109.5
H17A C17 H17B 109.5
C16 C17 H17C 109.5
H17A C17 H17C 109.5
H17B C17 H17C 109.5
N2 C16 C15 123.3(4)
N2 C16 C17 122.1(4)
C15 C16 C17 114.6(4)
C16 C15 C14 131.4(4)
C16 C15 H15 114.3
C14 C15 H15 114.3
N1 C14 C15 124.9(4)
N1 C14 C13 121.0(4)
C15 C14 C13 114.1(4)
C14 C13 H13A 109.5
C14 C13 H13B 109.5
H13A C13 H13B 109.5
C14 C13 H13C 109.5
H13A C13 H13C 109.5
H13B C13 H13C 109.5
C4 C9 C8 121.1(4)
C4 C9 N1 118.2(4)
C8 C9 N1 120.6(4)
C7 C8 C9 117.7(4)
C7 C8 C10 118.4(4)
C9 C8 C10 123.8(4)
C6 C7 C8 122.3(5)
C6 C7 H7 118.9
C8 C7 H7 118.9
C7 C6 C5 119.6(4)
C7 C6 H6 120.2
C5 C6 H6 120.2
C6 C5 C4 121.7(5)
C6 C5 H5 119.2
C4 C5 H5 119.2
C9 C4 C5 117.6(4)
C9 C4 C3 122.6(4)
C5 C4 C3 119.7(4)
C8 C10 C11 111.4(4)
C8 C10 C12 111.8(4)
C11 C10 C12 107.7(4)
C8 C10 H10 108.6
C11 C10 H10 108.6
C12 C10 H10 108.6
C10 C11 H11A 109.5
C10 C11 H11B 109.5
H11A C11 H11B 109.5
C10 C11 H11C 109.5
H11A C11 H11C 109.5
H11B C11 H11C 109.5
C10 C12 H12A 109.5
C10 C12 H12B 109.5
H12A C12 H12B 109.5
C10 C12 H12C 109.5
H12A C12 H12C 109.5
H12B C12 H12C 109.5
C4 C3 C1 114.2(4)
C4 C3 C2 111.0(4)
C1 C3 C2 110.0(5)
C4 C3 H3 107.1
C1 C3 H3 107.1
C2 C3 H3 107.1
C3 C1 H1A 109.5
C3 C1 H1B 109.5
H1A C1 H1B 109.5
C3 C1 H1C 109.5
H1A C1 H1C 109.5
H1B C1 H1C 109.5
C3 C2 H2A 109.5
C3 C2 H2B 109.5
H2A C2 H2B 109.5
C3 C2 H2C 109.5
H2A C2 H2C 109.5
H2B C2 H2C 109.5
C27 C26 Er1 86.7(3)
C27 C26 H26A 114.2
Er1 C26 H26A 114.2
C27 C26 H26B 114.2
Er1 C26 H26B 114.2
H26A C26 H26B 111.4
N4 C27 C28 118.7(4)
N4 C27 C26 113.4(4)
C28 C27 C26 127.7(5)
C29 C28 C27 122.1(5)
C29 C28 H28 118.9
C27 C28 H28 118.9
C28 C29 C30 117.6(5)
C28 C29 C32 121.9(5)
C30 C29 C32 120.6(5)
C31 C30 C29 120.6(5)
C31 C30 H30 119.7
C29 C30 H30 119.7
N4 C31 C30 121.0(5)
N4 C31 C33 116.6(4)
C30 C31 C33 122.4(5)
C29 C32 H32A 109.5
C29 C32 H32B 109.5
H32A C32 H32B 109.5
C29 C32 H32C 109.5
H32A C32 H32C 109.5
H32B C32 H32C 109.5
C31 C33 H33A 109.5
C31 C33 H33B 109.5
H33A C33 H33B 109.5
C31 C33 H33C 109.5
H33A C33 H33C 109.5
H33B C33 H33C 109.5
C39 C41 Er1 84.6(3)
C39 C41 H41A 114.5
Er1 C41 H41A 114.5
C39 C41 H41B 114.5
Er1 C41 H41B 114.5
H41A C41 H41B 111.7
N5 C39 C41 113.2(4)
N5 C39 C38 119.4(4)
C41 C39 C38 127.1(5)
C37 C38 C39 121.5(5)
C37 C38 H38 119.2
C39 C38 H38 119.2
C38 C37 C36 118.2(5)
C38 C37 C40 121.0(6)
C36 C37 C40 120.7(6)
C35 C36 C37 120.6(5)
C35 C36 H36 119.7
C37 C36 H36 119.7
N5 C35 C36 121.5(5)
N5 C35 C34 115.1(5)
C36 C35 C34 123.4(5)
C37 C40 H40A 109.5
C37 C40 H40B 109.5
H40A C40 H40B 109.5
C37 C40 H40C 109.5
H40A C40 H40C 109.5
H40B C40 H40C 109.5
C35 C34 H34A 109.5
C35 C34 H34B 109.5
H34A C34 H34B 109.5
C35 C34 H34C 109.5
H34A C34 H34C 109.5
H34B C34 H34C 109.5
C64 C65 N8 107.0(5)
C64 C65 C66 130.5(5)
N8 C65 C66 122.5(5)
C65 C64 C63 108.3(5)
C65 C64 H64 125.8
C63 C64 H64 125.8
C62 C63 C64 108.4(5)
C62 C63 H63 125.8
C64 C63 H63 125.8
C63 C62 N8 107.4(5)
C63 C62 C61 129.6(5)
N8 C62 C61 123.0(5)
C65 C66 H66A 109.5
C65 C66 H66B 109.5
H66A C66 H66B 109.5
C65 C66 H66C 109.5
H66A C66 H66C 109.5
H66B C66 H66C 109.5
C62 C61 H61A 109.5
C62 C61 H61B 109.5
H61A C61 H61B 109.5
C62 C61 H61C 109.5
H61A C61 H61C 109.5
H61B C61 H61C 109.5
N8 C60 C59 114.8(4)
N8 C60 H60A 108.6
C59 C60 H60A 108.6
N8 C60 H60B 108.6
C59 C60 H60B 108.6
H60A C60 H60B 107.5
N7 C59 C60 112.7(4)
N7 C59 H59A 109.1
C60 C59 H59A 109.1
N7 C59 H59B 109.1
C60 C59 H59B 109.1
H59A C59 H59B 107.8
C57 C58 H58A 109.5
C57 C58 H58B 109.5
H58A C58 H58B 109.5
C57 C58 H58C 109.5
H58A C58 H58C 109.5
H58B C58 H58C 109.5
N7 C57 C56 123.0(4)
N7 C57 C58 122.6(4)
C56 C57 C58 114.3(4)
C57 C56 C55 131.4(4)
C57 C56 H56 114.3
C55 C56 H56 114.3
N6 C55 C56 124.4(4)
N6 C55 C54 121.1(4)
C56 C55 C54 114.5(4)
C55 C54 H54A 109.5
C55 C54 H54B 109.5
H54A C54 H54B 109.5
C55 C54 H54C 109.5
H54A C54 H54C 109.5
H54B C54 H54C 109.5
C49 C50 C45 120.1(4)
C49 C50 N6 120.7(4)
C45 C50 N6 119.1(4)
C46 C45 C50 118.6(5)
C46 C45 C44 119.3(4)
C50 C45 C44 122.0(4)
C47 C46 C45 121.0(5)
C47 C46 H46 119.5
C45 C46 H46 119.5
C48 C47 C46 119.9(5)
C48 C47 H47 120.0
C46 C47 H47 120.0
C47 C48 C49 121.9(5)
C47 C48 H48 119.0
C49 C48 H48 119.0
C48 C49 C50 118.4(4)
C48 C49 C51 117.5(4)
C50 C49 C51 124.0(4)
C45 C44 C42 113.5(4)
C45 C44 C43 109.8(4)
C42 C44 C43 110.3(5)
C45 C44 H44 107.7
C42 C44 H44 107.7
C43 C44 H44 107.7
C44 C42 H42A 109.5
C44 C42 H42B 109.5
H42A C42 H42B 109.5
C44 C42 H42C 109.5
H42A C42 H42C 109.5
H42B C42 H42C 109.5
C44 C43 H43A 109.5
C44 C43 H43B 109.5
H43A C43 H43B 109.5
C44 C43 H43C 109.5
H43A C43 H43C 109.5
H43B C43 H43C 109.5
C49 C51 C52 112.6(4)
C49 C51 C53 111.1(4)
C52 C51 C53 108.1(4)
C49 C51 H51 108.3
C52 C51 H51 108.3
C53 C51 H51 108.3
C51 C53 H53A 109.5
C51 C53 H53B 109.5
H53A C53 H53B 109.5
C51 C53 H53C 109.5
H53A C53 H53C 109.5
H53B C53 H53C 109.5
C51 C52 H52A 109.5
C51 C52 H52B 109.5
H52A C52 H52B 109.5
C51 C52 H52C 109.5
H52A C52 H52C 109.5
H52B C52 H52C 109.5
C80 C82 Er2 85.5(3)
C80 C82 H82A 114.4
Er2 C82 H82A 114.4
C80 C82 H82B 114.4
Er2 C82 H82B 114.4
H82A C82 H82B 111.5
N9 C80 C79 119.1(4)
N9 C80 C82 113.6(4)
C79 C80 C82 127.1(5)
C78 C79 C80 121.3(5)
C78 C79 H79 119.3
C80 C79 H79 119.3
C79 C78 C77 118.3(5)
C79 C78 C81 122.1(5)
C77 C78 C81 119.6(5)
C76 C77 C78 120.7(5)
C76 C77 H77 119.6
C78 C77 H77 119.6
N9 C76 C77 121.2(5)
N9 C76 C75 116.6(4)
C77 C76 C75 122.2(5)
C78 C81 H81A 109.5
C78 C81 H81B 109.5
H81A C81 H81B 109.5
C78 C81 H81C 109.5
H81A C81 H81C 109.5
H81B C81 H81C 109.5
C76 C75 H75A 109.5
C76 C75 H75B 109.5
H75A C75 H75B 109.5
C76 C75 H75C 109.5
H75A C75 H75C 109.5
H75B C75 H75C 109.5
C72 C74 Er2 84.7(3)
C72 C74 H74A 114.5
Er2 C74 H74A 114.5
C72 C74 H74B 114.5
Er2 C74 H74B 114.5
H74A C74 H74B 111.6
N10 C72 C74 114.1(4)
N10 C72 C71 120.0(4)
C74 C72 C71 125.7(5)
C70 C71 C72 120.5(5)
C70 C71 H71 119.8
C72 C71 H71 119.8
C71 C70 C69 118.9(5)
C71 C70 C73 121.2(6)
C69 C70 C73 119.9(6)
C68 C69 C70 119.6(5)
C68 C69 H69 120.2
C70 C69 H69 120.2
N10 C68 C69 121.9(5)
N10 C68 C67 116.1(5)
C69 C68 C67 122.0(5)
C70 C73 H73A 109.5
C70 C73 H73B 109.5
H73A C73 H73B 109.5
C70 C73 H73C 109.5
H73A C73 H73C 109.5
H73B C73 H73C 109.5
C68 C67 H67A 109.5
C68 C67 H67B 109.5
H67A C67 H67B 109.5
C68 C67 H67C 109.5
H67A C67 H67C 109.5
H67B C67 H67C 109.5
N2 Er1 N1 80.41(12)
N2 Er1 N4 150.37(13)
N1 Er1 N4 103.76(12)
N2 Er1 N5 99.69(12)
N1 Er1 N5 151.35(12)
N4 Er1 N5 90.28(12)
N2 Er1 C41 106.19(15)
N1 Er1 C41 95.09(14)
N4 Er1 C41 102.66(15)
N5 Er1 C41 57.09(14)
N2 Er1 C26 94.55(14)
N1 Er1 C26 116.24(14)
N4 Er1 C26 56.96(14)
N5 Er1 C26 92.38(15)
C41 Er1 C26 145.07(16)
N7 Er2 N6 80.58(12)
N7 Er2 N9 151.58(14)
N6 Er2 N9 102.74(12)
N7 Er2 C74 106.48(15)
N6 Er2 C74 96.71(14)
N9 Er2 C74 101.19(15)
N7 Er2 N10 98.60(12)
N6 Er2 N10 152.38(13)
N9 Er2 N10 91.06(12)
C74 Er2 N10 56.76(14)
N7 Er2 C82 95.66(14)
N6 Er2 C82 117.46(15)
N9 Er2 C82 57.44(14)
C74 Er2 C82 142.01(16)
N10 Er2 C82 90.15(15)
C21 N3 C24 108.7(4)
C21 N3 C19 125.1(4)
C24 N3 C19 126.2(5)
C16 N2 C18 119.2(4)
C16 N2 Er1 127.3(3)
C18 N2 Er1 112.3(3)
C14 N1 C9 118.6(3)
C14 N1 Er1 126.7(3)
C9 N1 Er1 114.7(2)
C31 N4 C27 119.8(4)
C31 N4 Er1 135.2(3)
C27 N4 Er1 91.4(3)
C35 N5 C39 118.5(4)
C35 N5 Er1 133.5(3)
C39 N5 Er1 85.8(3)
C65 N8 C62 109.0(4)
C65 N8 C60 125.4(4)
C62 N8 C60 125.6(4)
C57 N7 C59 119.0(4)
C57 N7 Er2 127.5(3)
C59 N7 Er2 112.8(3)
C55 N6 C50 117.6(3)
C55 N6 Er2 126.4(3)
C50 N6 Er2 115.9(2)
C76 N9 C80 119.1(4)
C76 N9 Er2 135.5(3)
C80 N9 Er2 90.7(3)
C68 N10 C72 118.7(4)
C68 N10 Er2 134.4(3)
C72 N10 Er2 85.2(3)

loop_
_geom_bond_atom_site_label_1
_geom_bond_atom_site_label_2
_geom_bond_distance
C21 C22 1.360(7)
C21 N3 1.379(6)
C21 C20 1.489(7)
C22 C23 1.390(8)
C22 H22 0.9300
C23 C24 1.352(8)
C23 H23 0.9300
C24 N3 1.383(6)
C24 C25 1.477(8)
C20 H20A 0.9600
C20 H20B 0.9600
C20 H20C 0.9600
C25 H25A 0.9600
C25 H25B 0.9600
C25 H25C 0.9600
C19 N3 1.441(6)
C19 C18 1.518(6)
C19 H19A 0.9700
C19 H19B 0.9700
C18 N2 1.479(5)
C18 H18A 0.9700
C18 H18B 0.9700
C17 C16 1.526(6)
C17 H17A 0.9600
C17 H17B 0.9600
C17 H17C 0.9600
C16 N2 1.328(5)
C16 C15 1.391(6)
C15 C14 1.393(6)
C15 H15 0.9300
C14 N1 1.329(5)
C14 C13 1.522(6)
C13 H13A 0.9600
C13 H13B 0.9600
C13 H13C 0.9600
C9 C4 1.401(6)
C9 C8 1.414(6)
C9 N1 1.454(5)
C8 C7 1.394(6)
C8 C10 1.514(6)
C7 C6 1.360(6)
C7 H7 0.9300
C6 C5 1.376(7)
C6 H6 0.9300
C5 C4 1.406(6)
C5 H5 0.9300
C4 C3 1.498(6)
C10 C11 1.523(6)
C10 C12 1.527(6)
C10 H10 0.9800
C11 H11A 0.9600
C11 H11B 0.9600
C11 H11C 0.9600
C12 H12A 0.9600
C12 H12B 0.9600
C12 H12C 0.9600
C3 C1 1.520(6)
C3 C2 1.527(7)
C3 H3 0.9800
C1 H1A 0.9600
C1 H1B 0.9600
C1 H1C 0.9600
C2 H2A 0.9600
C2 H2B 0.9600
C2 H2C 0.9600
C26 C27 1.405(6)
C26 Er1 2.496(4)
C26 H26A 0.9700
C26 H26B 0.9700
C27 N4 1.385(6)
C27 C28 1.398(6)
C28 C29 1.359(7)
C28 H28 0.9300
C29 C30 1.402(7)
C29 C32 1.501(7)
C30 C31 1.376(6)
C30 H30 0.9300
C31 N4 1.353(6)
C31 C33 1.490(6)
C32 H32A 0.9600
C32 H32B 0.9600
C32 H32C 0.9600
C33 H33A 0.9600
C33 H33B 0.9600
C33 H33C 0.9600
C41 C39 1.406(6)
C41 Er1 2.450(5)
C41 H41A 0.9700
C41 H41B 0.9700
C39 N5 1.387(6)
C39 C38 1.413(6)
C38 C37 1.351(7)
C38 H38 0.9300
C37 C36 1.396(7)
C37 C40 1.511(7)
C36 C35 1.375(7)
C36 H36 0.9300
C35 N5 1.369(6)
C35 C34 1.473(7)
C40 H40A 0.9600
C40 H40B 0.9600
C40 H40C 0.9600
C34 H34A 0.9600
C34 H34B 0.9600
C34 H34C 0.9600
C65 C64 1.359(8)
C65 N8 1.382(6)
C65 C66 1.490(8)
C64 C63 1.400(8)
C64 H64 0.9300
C63 C62 1.348(7)
C63 H63 0.9300
C62 N8 1.385(6)
C62 C61 1.495(7)
C66 H66A 0.9600
C66 H66B 0.9600
C66 H66C 0.9600
C61 H61A 0.9600
C61 H61B 0.9600
C61 H61C 0.9600
C60 N8 1.454(6)
C60 C59 1.525(7)
C60 H60A 0.9700
C60 H60B 0.9700
C59 N7 1.476(5)
C59 H59A 0.9700
C59 H59B 0.9700
C58 C57 1.521(6)
C58 H58A 0.9600
C58 H58B 0.9600
C58 H58C 0.9600
C57 N7 1.324(5)
C57 C56 1.400(6)
C56 C55 1.404(6)
C56 H56 0.9300
C55 N6 1.337(5)
C55 C54 1.513(6)
C54 H54A 0.9600
C54 H54B 0.9600
C54 H54C 0.9600
C50 C49 1.407(6)
C50 C45 1.410(6)
C50 N6 1.444(5)
C45 C46 1.406(6)
C45 C44 1.519(7)
C46 C47 1.374(7)
C46 H46 0.9300
C47 C48 1.365(6)
C47 H47 0.9300
C48 C49 1.395(6)
C48 H48 0.9300
C49 C51 1.515(6)
C44 C42 1.524(7)
C44 C43 1.538(7)
C44 H44 0.9800
C42 H42A 0.9600
C42 H42B 0.9600
C42 H42C 0.9600
C43 H43A 0.9600
C43 H43B 0.9600
C43 H43C 0.9600
C51 C52 1.519(6)
C51 C53 1.536(6)
C51 H51 0.9800
C53 H53A 0.9600
C53 H53B 0.9600
C53 H53C 0.9600
C52 H52A 0.9600
C52 H52B 0.9600
C52 H52C 0.9600
C82 C80 1.414(6)
C82 Er2 2.494(5)
C82 H82A 0.9700
C82 H82B 0.9700
C80 N9 1.387(6)
C80 C79 1.411(6)
C79 C78 1.345(6)
C79 H79 0.9300
C78 C77 1.396(7)
C78 C81 1.524(7)
C77 C76 1.373(7)
C77 H77 0.9300
C76 N9 1.356(6)
C76 C75 1.485(7)
C81 H81A 0.9600
C81 H81B 0.9600
C81 H81C 0.9600
C75 H75A 0.9600
C75 H75B 0.9600
C75 H75C 0.9600
C74 C72 1.399(6)
C74 Er2 2.444(5)
C74 H74A 0.9700
C74 H74B 0.9700
C72 N10 1.371(6)
C72 C71 1.414(6)
C71 C70 1.347(7)
C71 H71 0.9300
C70 C69 1.405(7)
C70 C73 1.522(7)
C69 C68 1.369(7)
C69 H69 0.9300
C68 N10 1.360(6)
C68 C67 1.493(7)
C73 H73A 0.9600
C73 H73B 0.9600
C73 H73C 0.9600
C67 H67A 0.9600
C67 H67B 0.9600
C67 H67C 0.9600
Er1 N2 2.313(3)
Er1 N1 2.354(3)
Er1 N4 2.390(4)
Er1 N5 2.430(4)
Er2 N7 2.310(4)
Er2 N6 2.357(3)
Er2 N9 2.378(4)
Er2 N10 2.445(4)
